data_7214498
loop_
_publ_author_name
'Jones, Andrew O. F.'
'Leech, Charlotte K.'
'McIntyre, Garry J.'
'Wilson, Chick C.'
'Thomas, Lynne H.'

_publ_section_title
;
 Engineering short, strong hydrogen bonds in urea di-carboxylic acid
 complexes
;
_journal_issue 35
_journal_name_full CrystEngComm
_journal_page_first 8177
_journal_paper_doi 10.1039/C4CE00587B
_journal_volume 16
_journal_year 2014
_chemical_formula_sum 'C10 H20 N4 O6'
_chemical_formula_weight 292.3
_chemical_name_common
;
 bis(N,N-dimethylurea) fumaric acid
;
_chemical_name_systematic
;
 bis(N,N-Dimethylurea) trans-butenedioic acid
;
_space_group_IT_number 14
_symmetry_cell_setting monoclinic
_symmetry_space_group_name_Hall '-P 2yn'
_symmetry_space_group_name_H-M 'P 1 21/n 1'
_atom_sites_solution_hydrogens difmap
_atom_sites_solution_primary direct
_atom_sites_solution_secondary difmap
_audit_creation_method SHELXL-97
_audit_update_record
;
2011-02-23 # Formatted by publCIF
;
_cell_angle_alpha 90.00
_cell_angle_beta 101.330(3)
_cell_angle_gamma 90.00
_cell_formula_units_Z 2
_cell_length_a 5.8640(5)
_cell_length_b 18.2369(11)
_cell_length_c 6.8458(4)
_cell_measurement_reflns_used 7004
_cell_measurement_temperature 200
_cell_measurement_theta_max 55.08
_cell_measurement_theta_min 6.07
_cell_volume 717.83(9)
_computing_cell_refinement 'CrystalClear 1.4.0 (Rigaku, 2008)'
_computing_data_collection 'CrystalClear 1.4.0 (Rigaku, 2008)'
_computing_data_reduction 'CrystalClear 1.4.0 (Rigaku, 2008)'
_computing_molecular_graphics 'Mercury (McRae, 2006)'
_computing_publication_material 'WINGX (Farrugia, 1999)'
_computing_structure_refinement 'SHELXL-97 (Sheldrick, 2008)'
_computing_structure_solution 'SHELXS-97 (Sheldrick, 2008)'
_diffrn_ambient_temperature 200
_diffrn_measured_fraction_theta_full 0.998
_diffrn_measured_fraction_theta_max 0.998
_diffrn_measurement_device_type 'Rigaku R-AXIS RAPID IP Image Plate'
_diffrn_measurement_method 'Image plate'
_diffrn_radiation_monochromator graphite
_diffrn_radiation_source 'fine-focus sealed tube'
_diffrn_radiation_type MoK\a
_diffrn_radiation_wavelength 0.71075
_diffrn_reflns_av_R_equivalents 0.0210
_diffrn_reflns_av_sigmaI/netI 0.0141
_diffrn_reflns_limit_h_max 7
_diffrn_reflns_limit_h_min -7
_diffrn_reflns_limit_k_max 23
_diffrn_reflns_limit_k_min -23
_diffrn_reflns_limit_l_max 8
_diffrn_reflns_limit_l_min -8
_diffrn_reflns_number 9445
_diffrn_reflns_theta_full 27.46
_diffrn_reflns_theta_max 27.46
_diffrn_reflns_theta_min 3.23
_exptl_absorpt_coefficient_mu 0.112
_exptl_absorpt_correction_T_max 1.0000
_exptl_absorpt_correction_T_min 0.7597
_exptl_absorpt_correction_type multi-scan
_exptl_absorpt_process_details 'ABSCOR, Rigaku 1995'
_exptl_crystal_colour colourless
_exptl_crystal_density_diffrn 1.352
_exptl_crystal_density_method 'not measured'
_exptl_crystal_description prism
_exptl_crystal_F_000 312
_exptl_crystal_size_max 0.2
_exptl_crystal_size_mid 0.1
_exptl_crystal_size_min 0.1
_refine_diff_density_max 0.205
_refine_diff_density_min -0.144
_refine_diff_density_rms 0.038
_refine_ls_extinction_method none
_refine_ls_goodness_of_fit_ref 1.081
_refine_ls_hydrogen_treatment refall
_refine_ls_matrix_type full
_refine_ls_number_parameters 131
_refine_ls_number_reflns 1645
_refine_ls_number_restraints 0
_refine_ls_restrained_S_all 1.081
_refine_ls_R_factor_all 0.0485
_refine_ls_R_factor_gt 0.0397
_refine_ls_shift/su_max 0.000
_refine_ls_shift/su_mean 0.000
_refine_ls_structure_factor_coef Fsqd
_refine_ls_weighting_details 'calc w=1/[\s^2^(Fo^2^)+(0.0688P)^2^+0.0926P] where P=(Fo^2^+2Fc^2^)/3'
_refine_ls_weighting_scheme calc
_refine_ls_wR_factor_gt 0.1113
_refine_ls_wR_factor_ref 0.1196
_reflns_number_gt 1317
_reflns_number_total 1645
_reflns_threshold_expression >2\s(I)
_cod_data_source_file c4ce00587b2.cif
_cod_data_source_block dmu_fum_200k
_cod_depositor_comments 'Adding full bibliography for 7214477--7214509.cif.'
_cod_original_sg_symbol_H-M P21/n
_cod_database_code 7214498

loop_
_symmetry_equiv_pos_as_xyz
'x, y, z'
'-x+1/2, y+1/2, -z+1/2'
'-x, -y, -z'
'x-1/2, -y-1/2, z-1/2'

loop_
_atom_site_label
_atom_site_type_symbol
_atom_site_fract_x
_atom_site_fract_y
_atom_site_fract_z
_atom_site_U_iso_or_equiv
_atom_site_adp_type
_atom_site_occupancy
_atom_site_symmetry_multiplicity
_atom_site_calc_flag
H3 H 1.023(4) 0.5750(10) 0.337(3) 0.061(5) Uiso 1 1 d
H2 H 0.874(3) 0.5665(10) 0.489(3) 0.054(5) Uiso 1 1 d
H5 H 1.147(4) 0.6537(11) 0.155(3) 0.072(6) Uiso 1 1 d
H9 H 0.293(3) 0.5389(10) 0.933(3) 0.063(5) Uiso 1 1 d
H1 H 0.510(4) 0.6149(11) 0.541(3) 0.075(6) Uiso 1 1 d
H8 H 0.708(4) 0.7745(14) 0.050(4) 0.095(7) Uiso 1 1 d
H4 H 0.983(5) 0.6200(17) -0.038(5) 0.113(9) Uiso 1 1 d
H6 H 1.039(4) 0.7014(14) -0.028(4) 0.097(8) Uiso 1 1 d
H7 H 0.586(5) 0.7174(15) -0.096(5) 0.113(9) Uiso 1 1 d
H10 H 0.512(4) 0.7368(13) 0.121(4) 0.091(7) Uiso 1 1 d
O1 O 0.57930(17) 0.65464(5) 0.36994(15) 0.0464(3) Uani 1 1 d
N1 N 0.80053(19) 0.67401(6) 0.13949(17) 0.0413(3) Uani 1 1 d
O2 O 0.43434(19) 0.59703(6) 0.65367(16) 0.0510(3) Uani 1 1 d
C2 C 0.5551(2) 0.54600(7) 0.7614(2) 0.0401(3) Uani 1 1 d
C1 C 0.7572(2) 0.63868(7) 0.30033(19) 0.0371(3) Uani 1 1 d
O3 O 0.73875(19) 0.52133(6) 0.73150(16) 0.0526(3) Uani 1 1 d
C3 C 0.4462(3) 0.52178(7) 0.9290(2) 0.0424(3) Uani 1 1 d
N2 N 0.9047(2) 0.58633(7) 0.3856(2) 0.0461(3) Uani 1 1 d
C5 C 0.6393(3) 0.72921(9) 0.0414(3) 0.0475(4) Uani 1 1 d
C4 C 1.0066(3) 0.66016(11) 0.0570(3) 0.0541(4) Uani 1 1 d

loop_
_atom_site_aniso_label
_atom_site_aniso_U_11
_atom_site_aniso_U_22
_atom_site_aniso_U_33
_atom_site_aniso_U_23
_atom_site_aniso_U_13
_atom_site_aniso_U_12
O1 0.0463(6) 0.0441(5) 0.0513(6) 0.0092(4) 0.0158(4) 0.0121(4)
N1 0.0370(6) 0.0396(6) 0.0477(6) 0.0048(5) 0.0096(5) 0.0014(4)
O2 0.0497(6) 0.0540(6) 0.0505(6) 0.0117(5) 0.0131(5) 0.0143(4)
C2 0.0436(7) 0.0353(6) 0.0408(7) -0.0041(5) 0.0069(5) 0.0034(5)
C1 0.0354(6) 0.0324(6) 0.0420(7) -0.0014(5) 0.0038(5) 0.0002(5)
O3 0.0545(6) 0.0524(6) 0.0549(6) 0.0112(5) 0.0206(5) 0.0164(5)
C3 0.0449(8) 0.0398(7) 0.0432(7) -0.0028(5) 0.0109(6) 0.0040(5)
N2 0.0422(7) 0.0453(7) 0.0508(7) 0.0089(6) 0.0089(5) 0.0106(5)
C5 0.0478(8) 0.0402(7) 0.0543(9) 0.0117(6) 0.0095(7) 0.0031(6)
C4 0.0429(8) 0.0661(10) 0.0557(9) 0.0026(8) 0.0157(7) 0.0046(7)

loop_
_atom_type_symbol
_atom_type_description
_atom_type_scat_dispersion_real
_atom_type_scat_dispersion_imag
_atom_type_scat_source
C C 0.0033 0.0016 'International Tables Vol C Tables 4.2.6.8 and 6.1.1.4'
H H 0.0000 0.0000 'International Tables Vol C Tables 4.2.6.8 and 6.1.1.4'
N N 0.0061 0.0033 'International Tables Vol C Tables 4.2.6.8 and 6.1.1.4'
O O 0.0106 0.0060 'International Tables Vol C Tables 4.2.6.8 and 6.1.1.4'

loop_
_geom_angle_atom_site_label_1
_geom_angle_atom_site_label_2
_geom_angle_atom_site_label_3
_geom_angle
_geom_angle_site_symmetry_1
C1 N1 C5 120.05(12) .
C1 N1 C4 122.77(12) .
C5 N1 C4 117.18(12) .
O3 C2 O2 124.47(13) .
O3 C2 C3 123.19(13) .
O2 C2 C3 112.33(11) .
O1 C1 N2 120.62(12) .
O1 C1 N1 120.15(12) .
N2 C1 N1 119.22(13) .
C3 C3 C2 122.20(17) 3_667

loop_
_geom_bond_atom_site_label_1
_geom_bond_atom_site_label_2
_geom_bond_distance
_geom_bond_site_symmetry_2
O1 C1 1.2630(16) .
N1 C1 1.3425(18) .
N1 C5 1.4522(18) .
N1 C4 1.4531(19) .
O2 C2 1.3064(17) .
C2 O3 1.2208(17) .
C2 C3 1.486(2) .
C1 N2 1.3423(17) .
C3 C3 1.317(3) 3_667

loop_
_geom_hbond_atom_site_label_D
_geom_hbond_atom_site_label_H
_geom_hbond_atom_site_label_A
_geom_hbond_distance_DH
_geom_hbond_distance_HA
_geom_hbond_distance_DA
_geom_hbond_angle_DHA
O2 H1 O1 1.01(2) 1.50(2) 2.4996(14) 167(2)
N2 H2 O3 0.85(2) 2.14(2) 2.9776(18) 170.8(17)
